data_7719215
loop_
_publ_author_name
'Yu, Hongli'
'Hao, Ruibin'
'Zhao, Dong'
'Chi, Lingyu'
'Zhao, Xianlong'
'Cui, Yibo'
'Liu, Kunjie'
'Zhao, Jing'
'Liu, Quanlin'

_publ_section_title
;
 Chiral organic hybrids for nonlinear optical applications and
 solvent-induced reversible red-yellow color change.
;
_journal_issue 30
_journal_name_full 'Dalton transactions (Cambridge, England : 2003)'
_journal_page_first 11638
_journal_page_last 11643
_journal_paper_doi 10.1039/d5dt00391a
_journal_volume 54
_journal_year 2025
_chemical_absolute_configuration syn
_chemical_formula_moiety '0.5(I11.99 Pb4), 1(C12 H20 N2), 2(H2 O)'
_chemical_formula_sum 'C12 H25 I6 N2 O2 Pb2'
_chemical_formula_weight 1404.77
_space_group_crystal_system monoclinic
_space_group_IT_number 4
_space_group_name_Hall 'P 2yb'
_space_group_name_H-M_alt 'P 1 21 1'
_atom_sites_solution_hydrogens mixed
_audit_creation_date 2025-04-18
_audit_creation_method
;
Olex2 1.2
(compiled 2018.05.29 svn.r3508 for OlexSys, GUI svn.r5506)
;
_audit_update_record
;
2025-04-21 deposited with the CCDC.	2025-07-03 downloaded from the CCDC.
;
_cell_angle_alpha 90
_cell_angle_beta 102.997(3)
_cell_angle_gamma 90
_cell_formula_units_Z 4
_cell_length_a 7.9984(2)
_cell_length_b 20.7350(5)
_cell_length_c 17.0420(5)
_cell_measurement_reflns_used 17317
_cell_measurement_temperature 100.01(10)
_cell_measurement_theta_max 30.7830
_cell_measurement_theta_min 2.3190
_cell_volume 2753.96(13)
_computing_cell_refinement 'CrysAlisPro 1.171.41.93a (Rigaku OD, 2020)'
_computing_data_collection 'CrysAlisPro 1.171.41.93a (Rigaku OD, 2020)'
_computing_data_reduction 'CrysAlisPro 1.171.41.93a (Rigaku OD, 2020)'
_computing_molecular_graphics 'Olex2 (Dolomanov et al., 2009)'
_computing_publication_material 'Olex2 (Dolomanov et al., 2009)'
_computing_structure_refinement 'ShelXL (Sheldrick, 2015)'
_computing_structure_solution 'SHELXT 2018/2 (Sheldrick, 2018)'
_diffrn_ambient_environment N~2~
_diffrn_ambient_temperature 100.01(10)
_diffrn_detector 'Hybrid Pixel Array Detector'
_diffrn_detector_area_resol_mean 10.0000
_diffrn_detector_type HyPix
_diffrn_measured_fraction_theta_full 0.999
_diffrn_measured_fraction_theta_max 0.999
_diffrn_measurement_details
;
List of Runs (angles in degrees, time in seconds):

  # Type    Start    End  Width  t~exp~   \w     \q     \k     \f   Frames
#--------------------------------------------------------------------------
  1  \w    -19.00  50.00   0.50    0.46    --    3.18  77.00 -21.00  138
  2  \w    -60.00  21.00   0.50    0.46    --    3.18 -77.00-147.00  162
  3  \w     11.00  36.00   0.50    0.46    --    3.18 -99.00-120.00   50
  4  \w    -17.00  14.00   0.50    0.46    --    3.18 -99.00  60.00   62
  5  \w     -7.00  33.00   0.50    0.46    --    3.18 -99.00  90.00   80
;
_diffrn_measurement_device 'four-circle diffractometer'
_diffrn_measurement_device_type 'XtaLAB Synergy R, DW system, HyPix'
_diffrn_measurement_method '\w scans'
_diffrn_orient_matrix_type 'CrysAlisPro convention (1999,Acta A55,543-557)'
_diffrn_orient_matrix_UB_11 -0.0065473000
_diffrn_orient_matrix_UB_12 -0.0026350000
_diffrn_orient_matrix_UB_13 0.0406890000
_diffrn_orient_matrix_UB_21 0.0491449000
_diffrn_orient_matrix_UB_22 0.0285801000
_diffrn_orient_matrix_UB_23 0.0094650000
_diffrn_orient_matrix_UB_31 -0.0763357000
_diffrn_orient_matrix_UB_32 0.0186249000
_diffrn_orient_matrix_UB_33 -0.0088238000
_diffrn_radiation_monochromator mirror
_diffrn_radiation_probe x-ray
_diffrn_radiation_type MoK\a
_diffrn_radiation_wavelength 0.71073
_diffrn_reflns_av_R_equivalents 0.0400
_diffrn_reflns_av_unetI/netI 0.0567
_diffrn_reflns_Laue_measured_fraction_full 0.999
_diffrn_reflns_Laue_measured_fraction_max 0.999
_diffrn_reflns_limit_h_max 9
_diffrn_reflns_limit_h_min -8
_diffrn_reflns_limit_k_max 24
_diffrn_reflns_limit_k_min -24
_diffrn_reflns_limit_l_max 19
_diffrn_reflns_limit_l_min -20
_diffrn_reflns_number 20185
_diffrn_reflns_point_group_measured_fraction_full 0.939
_diffrn_reflns_point_group_measured_fraction_max 0.939
_diffrn_reflns_theta_full 25.000
_diffrn_reflns_theta_max 25.000
_diffrn_reflns_theta_min 2.316
_diffrn_source 'Rotating-anode X-ray tube'
_diffrn_source_type 'Rigaku (Mo) X-ray Source'
_diffrn_standards_number 0
_exptl_absorpt_coefficient_mu 18.943
_exptl_absorpt_correction_T_max 0.486
_exptl_absorpt_correction_T_min 0.171
_exptl_absorpt_correction_type analytical
_exptl_absorpt_process_details
;
CrysAlisPro 1.171.41.93a (Rigaku Oxford Diffraction, 2020)
Analytical numeric absorption correction using a multifaceted crystal
model based on expressions derived by R.C. Clark & J.S. Reid.
(Clark, R. C. & Reid, J. S. (1995). Acta Cryst. A51, 887-897)
Empirical absorption correction using spherical harmonics,
implemented in SCALE3 ABSPACK scaling algorithm.
;
_exptl_crystal_density_diffrn 3.388
_exptl_crystal_description block
_exptl_crystal_F_000 2435
_exptl_crystal_size_max 0.263
_exptl_crystal_size_mid 0.112
_exptl_crystal_size_min 0.102
_refine_diff_density_max 1.902
_refine_diff_density_min -2.202
_refine_diff_density_rms 0.274
_refine_ls_abs_structure_details
;
 Refined as an inversion twin.
;
_refine_ls_abs_structure_Flack 0.010(8)
_refine_ls_extinction_method none
_refine_ls_goodness_of_fit_ref 1.004
_refine_ls_hydrogen_treatment constr
_refine_ls_matrix_type full
_refine_ls_number_parameters 402
_refine_ls_number_reflns 9129
_refine_ls_number_restraints 6
_refine_ls_restrained_S_all 1.004
_refine_ls_R_factor_all 0.0405
_refine_ls_R_factor_gt 0.0355
_refine_ls_shift/su_max 0.001
_refine_ls_shift/su_mean 0.000
_refine_ls_structure_factor_coef Fsqd
_refine_ls_weighting_details 'w=1/[\s^2^(Fo^2^)+(0.0395P)^2^] where P=(Fo^2^+2Fc^2^)/3'
_refine_ls_weighting_scheme calc
_refine_ls_wR_factor_gt 0.0784
_refine_ls_wR_factor_ref 0.0809
_reflns_Friedel_coverage 0.823
_reflns_Friedel_fraction_full 0.874
_reflns_Friedel_fraction_max 0.874
_reflns_number_gt 8214
_reflns_number_total 9129
_reflns_threshold_expression 'I > 2\s(I)'
_cod_data_source_file d5dt00391a2.cif
_cod_data_source_block jing-r-pbi
_cod_database_code 7719215
_shelx_shelxl_version_number 2018/3
_chemical_oxdiff_formula 'C12 H24 N2 Pb2 I6 O2'
_chemical_oxdiff_usercomment 'C N H Pb I'
_shelx_space_group_comment
;
The symmetry employed for this shelxl refinement is uniquely defined
by the following loop, which should always be used as a source of
symmetry information in preference to the above space-group names.
They are only intended as comments.
;
_shelx_estimated_absorpt_t_max 0.248
_shelx_estimated_absorpt_t_min 0.082
_reflns_odcompleteness_completeness 99.91
_reflns_odcompleteness_iscentric 1
_reflns_odcompleteness_theta 26.32
_olex2_refinement_description
;
1. Twinned data refinement
 Scales: 0.990(8)
 0.010(8)
2. Fixed Uiso
 At 1.2 times of:
  All C(H) groups, All C(H,H) groups, All N(H) groups, All N(H,H,H) groups
 At 1.5 times of:
  All O(H,H) groups
3. Restrained distances
 H00V-H00Y
 2.4 with sigma of 0.02
4. Uiso/Uaniso restraints and constraints
Uanis(C15) = Uanis(C00O) = Uanis(C00X) = Uanis(C011) = Uanis(C9) = Uanis(C29) =
Uanis(C34)
Uanis(N00T) = Uanis(C13) = Uanis(C21) = Uanis(C28)
Uanis(I00B) = Uanis(I1)
5. Others
 1*[Sof(H00T)+Sof(H20)]=1 with esd of 0.01
 1*[Sof(H00D)+Sof(H00E)]=1 with esd of 0.01
 1*[Sof(C12)+Sof(H12A)+Sof(H12B)]=1 with esd of 0.01
 1*[Sof(I1)]+1*[Sof(I00B)]=1 with esd of 0.01
 Sof(H00T)=Sof(H20)=FVAR(1)
 Sof(H00D)=Sof(H00E)=FVAR(2)
 Sof(C12)=Sof(H12A)=Sof(H12B)=FVAR(3)
6.a Free rotating group:
 O00I(H00K,H00L), O00J(H00M,H00Q), O00K(H00R,H00S), O00L(H00U,H00V)
6.b Ternary CH refined with riding coordinates:
 C00N(H00N), N00T(H00T), N00Y(H00Y), C20(H20)
6.c Secondary CH2 refined with riding coordinates:
 C00Q(H00I,H00J), C00S(H00D,H00E), C11(H11A,H11B), C12(H12A,H12B), C13(H13A,
 H13B), C15(H15A,H15B), C18(H18A,H18B), C21(H21A,H21B), C26(H26A,H26B),
 C28(H28A,H28B)
6.d Aromatic/amide H refined with riding coordinates:
 C00O(H00O), C00P(H00P), C00W(H00W), C00X(H00X), C9(H9), C10(H10), C23(H23),
 C29(H29), C34(H34), C39(H39)
6.e Idealised Me refined as rotating group:
 N00H(H00A,H00B,H00C), N00M(H00F,H00G,H00H)
;
_olex2_submission_special_instructions 'No special instructions were received'
_oxdiff_exptl_absorpt_empirical_details
;
Empirical correction (ABSPACK) includes:
- Absorption correction using spherical harmonics
- Frame scaling
;
_oxdiff_exptl_absorpt_empirical_full_max 2.942
_oxdiff_exptl_absorpt_empirical_full_min 0.546

loop_
_space_group_symop_operation_xyz
'x, y, z'
'-x, y+1/2, -z'

loop_
_atom_site_label
_atom_site_type_symbol
_atom_site_fract_x
_atom_site_fract_y
_atom_site_fract_z
_atom_site_U_iso_or_equiv
_atom_site_adp_type
_atom_site_occupancy
_atom_site_site_symmetry_order
_atom_site_calc_flag
_atom_site_refinement_flags_posn
_atom_site_refinement_flags_adp
_atom_site_refinement_flags_occupancy
_atom_site_disorder_assembly
_atom_site_disorder_group
Pb01 Pb 0.46633(9) 0.50807(4) 0.34580(6) 0.0148(2) Uani 1 1 d . . . . .
Pb02 Pb -0.00952(10) 0.61225(3) 0.39436(6) 0.0148(2) Uani 1 1 d . . . . .
Pb03 Pb 0.01937(9) 0.56506(3) 0.10955(6) 0.0142(2) Uani 1 1 d . . . . .
Pb04 Pb -0.45471(9) 0.67029(4) 0.15506(6) 0.0153(2) Uani 1 1 d . . . . .
I005 I -0.73720(16) 0.64808(6) 0.27329(10) 0.0146(3) Uani 1 1 d . . . . .
I006 I 0.21541(16) 0.43956(6) 0.19523(11) 0.0167(3) Uani 1 1 d . . . . .
I007 I -0.18263(17) 0.48206(7) -0.02568(11) 0.0189(3) Uani 1 1 d . . . . .
I008 I -0.59612(18) 0.80542(7) 0.11862(11) 0.0214(4) Uani 1 1 d . . . . .
I009 I 0.74614(17) 0.53088(6) 0.23004(11) 0.0165(3) Uani 1 1 d . . . . .
I00A I -0.20854(16) 0.73632(6) 0.30895(10) 0.0152(3) Uani 1 1 d . . . . .
I00B I 0.3049(4) 0.5867(2) 0.01663(17) 0.0191(8) Uani 0.852(15) 1 d . . P . .
I00C I -0.18728(17) 0.69445(7) 0.05154(10) 0.0204(3) Uani 1 1 d . . . . .
I00D I -0.29245(18) 0.58868(7) 0.48799(11) 0.0207(4) Uani 1 1 d . . . . .
I00E I 0.59746(18) 0.37143(7) 0.38627(11) 0.0213(4) Uani 1 1 d . . . . .
I00F I 0.18055(16) 0.69484(7) 0.53267(10) 0.0189(3) Uani 1 1 d . . . . .
I00G I 0.21461(17) 0.48768(6) 0.45835(10) 0.0188(3) Uani 1 1 d . . . . .
N00H N -0.484(2) 0.4030(8) 0.0700(14) 0.024(5) Uani 1 1 d . . . . .
H00A H -0.572326 0.396251 0.026623 0.029 Uiso 1 1 calc GR . . . .
H00B H -0.408287 0.431249 0.056693 0.029 Uiso 1 1 calc GR . . . .
H00C H -0.526208 0.419457 0.111250 0.029 Uiso 1 1 calc GR . . . .
O00I O 0.004(2) 0.3566(7) 0.3438(12) 0.032(4) Uani 1 1 d . . . . .
H00K H -0.067209 0.355374 0.375731 0.049 Uiso 1 1 d G . . . .
H00L H 0.060640 0.392632 0.350751 0.049 Uiso 1 1 d G . . . .
O00J O 0.1951(17) 0.3833(8) -0.0308(12) 0.029(4) Uani 1 1 d . . . . .
H00M H 0.103444 0.404193 -0.026132 0.044 Uiso 1 1 d G . . . .
H00Q H 0.167827 0.343883 -0.045692 0.044 Uiso 1 1 d G . . . .
O00K O -0.220(2) 0.7945(10) 0.5147(14) 0.045(5) Uani 1 1 d . . . . .
H00R H -0.159447 0.762598 0.502710 0.068 Uiso 1 1 d G . . . .
H00S H -0.180879 0.805520 0.564740 0.068 Uiso 1 1 d G . . . .
O00L O 0.0251(16) 0.8271(6) 0.1869(10) 0.022(4) Uani 1 1 d . . . . .
H00U H 0.129366 0.814506 0.188216 0.034 Uiso 1 1 d G . . . .
H00V H -0.039696 0.793590 0.188441 0.034 Uiso 1 1 d DG . . . .
N00M N 0.466(2) 0.7699(9) 0.4214(13) 0.019(4) Uani 1 1 d . . . . .
H00F H 0.394106 0.756390 0.452645 0.022 Uiso 1 1 calc GR . . . .
H00G H 0.562240 0.787085 0.453167 0.022 Uiso 1 1 calc GR . . . .
H00H H 0.494584 0.735854 0.393482 0.022 Uiso 1 1 calc GR . . . .
C00N C 0.375(2) 0.8214(8) 0.3620(13) 0.016(4) Uani 1 1 d . . . . .
H00N H 0.340136 0.802187 0.306885 0.020 Uiso 1 1 calc R . . . .
C00O C -0.238(2) 0.9409(11) 0.2304(16) 0.0194(18) Uani 1 1 d . . . . .
H00O H -0.233291 0.896711 0.216232 0.023 Uiso 1 1 calc R . . . .
C00P C 0.215(3) 0.2403(11) 0.2611(17) 0.026(5) Uani 1 1 d . . . A 1
H00P H 0.216854 0.283937 0.278372 0.031 Uiso 1 1 calc R . . A 1
C00Q C 0.497(2) 0.8777(10) 0.3605(17) 0.024(6) Uani 1 1 d . . . . .
H00I H 0.540999 0.894399 0.415731 0.028 Uiso 1 1 calc R . . . .
H00J H 0.596466 0.863084 0.339239 0.028 Uiso 1 1 calc R . . . .
C00S C -0.514(3) 0.2939(11) 0.122(2) 0.038(7) Uani 1 1 d . . . . .
H00D H -0.609505 0.282558 0.076552 0.045 Uiso 1.001(14) 1 calc R . P B 2
H00E H -0.563045 0.313397 0.165161 0.045 Uiso 1.001(14) 1 calc R . P B 2
N00T N -0.146(2) 0.2978(7) 0.1952(12) 0.027(2) Uani 1 1 d . . . . .
H00T H -0.066292 0.311389 0.246469 0.032 Uiso 1.000(14) 1 calc R . P C 2
C00V C 0.100(3) 0.2225(9) 0.1901(15) 0.026(5) Uani 1 1 d . . . . .
C00W C 0.326(3) 0.1966(13) 0.3073(19) 0.039(7) Uani 1 1 d . . . . .
H00W H 0.404140 0.209584 0.355346 0.047 Uiso 1 1 calc R . . A .
C00X C -0.347(3) 1.0459(10) 0.2012(16) 0.0194(18) Uani 1 1 d . . . . .
H00X H -0.417351 1.074674 0.164588 0.023 Uiso 1 1 calc R . . . .
N00Y N 0.1227(16) 0.8950(6) 0.3349(10) 0.011(3) Uani 1 1 d . . . . .
H00Y H 0.087031 0.877677 0.278822 0.013 Uiso 1 1 calc DR . . . .
C011 C -0.143(3) 0.9631(10) 0.3049(16) 0.0194(18) Uani 1 1 d . . . . .
C9 C -0.260(2) 1.0695(10) 0.2754(15) 0.0194(18) Uani 1 1 d . . . . .
H9 H -0.271368 1.113139 0.290341 0.023 Uiso 1 1 calc R . . . .
C10 C 0.200(3) 0.1155(9) 0.2129(15) 0.030(5) Uani 1 1 d . . . . .
H10 H 0.189477 0.071657 0.196247 0.036 Uiso 1 1 calc R . . . .
C11 C 0.2148(19) 0.8421(7) 0.3901(13) 0.017(4) Uani 1 1 d . . . . .
H11A H 0.137380 0.804672 0.389022 0.021 Uiso 1 1 calc R . . . .
H11B H 0.247657 0.858255 0.446157 0.021 Uiso 1 1 calc R . . . .
C12 C 0.240(2) 0.9512(7) 0.3352(13) 0.018(4) Uani 0.995(14) 1 d . . P . .
H12A H 0.274422 0.969196 0.390297 0.022 Uiso 0.995(14) 1 calc R . P . .
H12B H 0.179726 0.985387 0.299165 0.022 Uiso 0.995(14) 1 calc R . P . .
C13 C -0.244(2) 0.3568(8) 0.1657(14) 0.027(2) Uani 1 1 d . . . D 2
H13A H -0.167498 0.388198 0.147448 0.032 Uiso 1 1 calc R . . D 2
H13B H -0.286853 0.376799 0.210145 0.032 Uiso 1 1 calc R . . D 2
C15 C -0.036(2) 0.9150(9) 0.3636(14) 0.0194(18) Uani 1 1 d . . . . .
H15A H -0.001292 0.934969 0.417576 0.023 Uiso 1 1 calc R . . . .
H15B H -0.106223 0.876468 0.368082 0.023 Uiso 1 1 calc R . . . .
C18 C 0.400(2) 0.9305(8) 0.3069(16) 0.027(5) Uani 1 1 d . . . . .
H18A H 0.366428 0.914509 0.250796 0.032 Uiso 1 1 calc R . . . .
H18B H 0.476633 0.968157 0.307526 0.032 Uiso 1 1 calc R . . . .
C20 C -0.397(2) 0.3411(9) 0.0953(15) 0.025(5) Uani 1 1 d . . . . .
H20 H -0.353561 0.322303 0.049637 0.030 Uiso 1.000(14) 1 calc R . P C 2
C21 C -0.259(2) 0.2470(8) 0.2206(15) 0.027(2) Uani 1 1 d . . . E 2
H21A H -0.191297 0.207075 0.235551 0.032 Uiso 1 1 calc R . . E 2
H21B H -0.297585 0.262276 0.268619 0.032 Uiso 1 1 calc R . . E 2
C23 C 0.093(3) 0.1601(10) 0.1672(15) 0.035(6) Uani 1 1 d . . . . .
H23 H 0.013520 0.146883 0.119671 0.043 Uiso 1 1 calc R . . . .
C26 C -0.028(3) 0.2723(8) 0.1425(16) 0.033(6) Uani 1 1 d . . . F 2
H26A H 0.036051 0.308629 0.125462 0.039 Uiso 1 1 calc R . . F 2
H26B H -0.097752 0.251753 0.093530 0.039 Uiso 1 1 calc R . . F 2
C28 C -0.411(3) 0.2326(9) 0.1547(15) 0.027(2) Uani 1 1 d . . . E 2
H28A H -0.487305 0.202270 0.174977 0.032 Uiso 1 1 calc R . . E 2
H28B H -0.372609 0.211119 0.109945 0.032 Uiso 1 1 calc R . . E 2
C29 C -0.337(2) 0.9830(10) 0.1786(16) 0.0194(18) Uani 1 1 d . . . . .
H29 H -0.397718 0.968805 0.127130 0.023 Uiso 1 1 calc R . . . .
C34 C -0.158(2) 1.0269(9) 0.3263(15) 0.0194(18) Uani 1 1 d . . . . .
H34 H -0.096081 1.041557 0.377388 0.023 Uiso 1 1 calc R . . . .
C39 C 0.319(3) 0.1302(11) 0.2795(19) 0.042(8) Uani 1 1 d . . . . .
H39 H 0.395480 0.098501 0.307378 0.050 Uiso 1 1 calc R . . . .
I1 I 0.275(2) 0.6095(11) 0.0044(10) 0.0191(8) Uani 0.141(14) 1 d . . P . .

loop_
_atom_site_aniso_label
_atom_site_aniso_U_11
_atom_site_aniso_U_22
_atom_site_aniso_U_33
_atom_site_aniso_U_23
_atom_site_aniso_U_13
_atom_site_aniso_U_12
Pb01 0.0138(4) 0.0164(4) 0.0145(6) 0.0017(3) 0.0040(4) 0.0013(3)
Pb02 0.0145(4) 0.0148(4) 0.0152(6) 0.0007(3) 0.0033(4) 0.0004(3)
Pb03 0.0136(4) 0.0150(4) 0.0139(6) -0.0005(3) 0.0031(3) -0.0008(3)
Pb04 0.0155(4) 0.0152(4) 0.0149(6) 0.0007(4) 0.0028(4) 0.0003(3)
I005 0.0156(6) 0.0138(7) 0.0150(10) -0.0005(6) 0.0044(6) -0.0013(5)
I006 0.0138(6) 0.0148(7) 0.0205(10) -0.0006(6) 0.0016(6) 0.0001(5)
I007 0.0173(6) 0.0208(7) 0.0174(10) -0.0026(6) 0.0014(6) -0.0047(5)
I008 0.0282(8) 0.0213(7) 0.0163(10) 0.0064(6) 0.0084(7) 0.0093(6)
I009 0.0164(7) 0.0169(7) 0.0180(10) 0.0003(6) 0.0075(6) 0.0004(5)
I00A 0.0153(6) 0.0147(7) 0.0146(10) -0.0005(6) 0.0011(6) 0.0020(5)
I00B 0.0178(10) 0.0265(18) 0.0142(12) -0.0037(10) 0.0059(8) -0.0056(10)
I00C 0.0234(7) 0.0191(7) 0.0210(9) 0.0047(6) 0.0098(6) 0.0040(5)
I00D 0.0184(7) 0.0282(8) 0.0161(10) -0.0012(7) 0.0050(6) -0.0071(6)
I00E 0.0273(8) 0.0187(7) 0.0175(10) 0.0024(6) 0.0041(7) 0.0081(6)
I00F 0.0195(7) 0.0181(7) 0.0174(9) 0.0005(6) 0.0004(6) -0.0042(5)
I00G 0.0220(7) 0.0175(7) 0.0197(9) 0.0050(6) 0.0108(6) 0.0046(5)
N00H 0.023(9) 0.017(9) 0.028(15) 0.011(8) -0.001(9) -0.002(7)
O00I 0.034(9) 0.031(8) 0.032(13) -0.006(7) 0.007(8) -0.006(6)
O00J 0.018(7) 0.037(8) 0.026(12) -0.013(7) -0.008(7) 0.009(6)
O00K 0.036(9) 0.055(11) 0.037(14) -0.025(9) -0.009(8) 0.017(8)
O00L 0.017(7) 0.020(7) 0.032(11) -0.012(6) 0.008(7) -0.005(5)
N00M 0.013(8) 0.023(9) 0.022(13) -0.003(8) 0.010(8) 0.003(6)
C00N 0.015(9) 0.021(9) 0.016(13) 0.010(8) 0.009(9) 0.004(7)
C00O 0.017(4) 0.022(4) 0.020(5) -0.002(3) 0.006(3) -0.001(3)
C00P 0.023(10) 0.026(10) 0.031(16) -0.011(9) 0.012(10) 0.004(8)
C00Q 0.009(9) 0.026(11) 0.037(17) -0.007(10) 0.008(9) -0.003(8)
C00S 0.029(12) 0.028(12) 0.06(2) -0.011(12) 0.015(12) -0.005(10)
N00T 0.032(5) 0.022(5) 0.029(8) 0.002(4) 0.012(5) 0.001(4)
C00V 0.049(14) 0.018(9) 0.016(14) 0.004(8) 0.016(11) -0.006(9)
C00W 0.020(10) 0.048(13) 0.05(2) -0.019(13) 0.005(11) 0.002(9)
C00X 0.017(4) 0.022(4) 0.020(5) -0.002(3) 0.006(3) -0.001(3)
N00Y 0.008(7) 0.012(7) 0.014(10) -0.002(6) 0.003(6) 0.000(5)
C011 0.017(4) 0.022(4) 0.020(5) -0.002(3) 0.006(3) -0.001(3)
C9 0.017(4) 0.022(4) 0.020(5) -0.002(3) 0.006(3) -0.001(3)
C10 0.063(16) 0.011(9) 0.018(15) 0.005(8) 0.015(12) 0.004(9)
C11 0.011(8) 0.022(8) 0.020(13) 0.004(7) 0.004(8) -0.001(6)
C12 0.014(8) 0.008(7) 0.038(14) 0.003(7) 0.014(9) -0.001(6)
C13 0.032(5) 0.022(5) 0.029(8) 0.002(4) 0.012(5) 0.001(4)
C15 0.017(4) 0.022(4) 0.020(5) -0.002(3) 0.006(3) -0.001(3)
C18 0.022(10) 0.018(9) 0.048(17) 0.005(9) 0.026(11) -0.004(7)
C20 0.018(9) 0.028(10) 0.032(16) 0.016(9) 0.014(10) 0.011(7)
C21 0.032(5) 0.022(5) 0.029(8) 0.002(4) 0.012(5) 0.001(4)
C23 0.056(15) 0.035(12) 0.018(15) -0.004(10) 0.013(12) -0.024(10)
C26 0.035(12) 0.010(9) 0.052(18) 0.002(9) 0.007(12) -0.001(8)
C28 0.032(5) 0.022(5) 0.029(8) 0.002(4) 0.012(5) 0.001(4)
C29 0.017(4) 0.022(4) 0.020(5) -0.002(3) 0.006(3) -0.001(3)
C34 0.017(4) 0.022(4) 0.020(5) -0.002(3) 0.006(3) -0.001(3)
C39 0.055(16) 0.027(11) 0.05(2) 0.014(12) 0.037(16) 0.011(10)
I1 0.0178(10) 0.0265(18) 0.0142(12) -0.0037(10) 0.0059(8) -0.0056(10)

loop_
_atom_type_symbol
_atom_type_description
_atom_type_scat_dispersion_real
_atom_type_scat_dispersion_imag
_atom_type_scat_source
C C 0.0033 0.0016 'International Tables Vol C Tables 4.2.6.8 and 6.1.1.4'
H H 0.0000 0.0000 'International Tables Vol C Tables 4.2.6.8 and 6.1.1.4'
I I -0.4742 1.8119 'International Tables Vol C Tables 4.2.6.8 and 6.1.1.4'
N N 0.0061 0.0033 'International Tables Vol C Tables 4.2.6.8 and 6.1.1.4'
O O 0.0106 0.0060 'International Tables Vol C Tables 4.2.6.8 and 6.1.1.4'
Pb Pb -3.3944 10.1111 'International Tables Vol C Tables 4.2.6.8 and 6.1.1.4'

loop_
_exptl_crystal_face_index_h
_exptl_crystal_face_index_k
_exptl_crystal_face_index_l
_exptl_crystal_face_perp_dist
1 13 -21 0.0385
-2 16 -18 0.0448
-9 16 -1 0.0893
-3 -11 22 0.0753
0 -14 21 0.0612
10 -5 -17 0.1035
10 -10 2 0.1051
3 26 8 0.0540
-3 28 6 0.0431
2 -28 -6 0.0745
-9 -9 -7 0.1003
0 -29 -5 0.0561
0 16 20 0.0363
1 -17 -19 0.0660

loop_
_geom_angle_atom_site_label_1
_geom_angle_atom_site_label_2
_geom_angle_atom_site_label_3
_geom_angle
_geom_angle_site_symmetry_1
_geom_angle_site_symmetry_3
_geom_angle_publ_flag
I006 Pb01 I005 85.73(4) . 1_655 ?
I006 Pb01 I009 88.39(4) . . ?
I009 Pb01 I005 89.66(4) . 1_655 ?
I00D Pb01 I005 89.27(4) 1_655 1_655 ?
I00D Pb01 I006 174.81(5) 1_655 . ?
I00D Pb01 I009 90.19(4) 1_655 . ?
I00E Pb01 I005 169.39(5) . 1_655 ?
I00E Pb01 I006 83.74(4) . . ?
I00E Pb01 I009 91.33(4) . . ?
I00E Pb01 I00D 101.29(5) . 1_655 ?
I00E Pb01 I00G 88.37(4) . . ?
I00G Pb01 I005 90.96(4) . 1_655 ?
I00G Pb01 I006 93.31(4) . . ?
I00G Pb01 I009 178.22(5) . . ?
I00G Pb01 I00D 88.15(5) . 1_655 ?
I00A Pb02 I005 82.49(4) . 1_655 ?
I00D Pb02 I005 172.63(5) . 1_655 ?
I00D Pb02 I00A 90.85(4) . . ?
I00D Pb02 I00G 96.66(5) . . ?
I00F Pb02 I005 94.06(4) . 1_655 ?
I00F Pb02 I00A 90.61(4) . . ?
I00F Pb02 I00D 89.16(5) . . ?
I00F Pb02 I00G 92.67(5) . . ?
I00G Pb02 I005 89.82(4) . 1_655 ?
I00G Pb02 I00A 171.84(5) . . ?
I006 Pb03 I009 82.58(4) . 1_455 ?
I007 Pb03 I006 90.45(4) . . ?
I007 Pb03 I009 92.05(4) . 1_455 ?
I007 Pb03 I00B 91.25(5) . . ?
I007 Pb03 I00C 95.24(5) . . ?
I007 Pb03 I1 92.1(2) . . ?
I00B Pb03 I006 90.52(11) . . ?
I00B Pb03 I009 172.37(10) . 1_455 ?
I00B Pb03 I00C 96.33(11) . . ?
I00B Pb03 I1 10.0(4) . . ?
I00C Pb03 I006 170.98(5) . . ?
I00C Pb03 I009 90.22(4) . 1_455 ?
I1 Pb03 I006 100.5(5) . . ?
I1 Pb03 I009 174.8(3) . 1_455 ?
I1 Pb03 I00C 86.3(5) . . ?
I005 Pb04 I009 89.02(4) . 1_455 ?
I008 Pb04 I005 88.82(4) . . ?
I008 Pb04 I009 168.99(5) . 1_455 ?
I008 Pb04 I00A 84.56(4) . . ?
I008 Pb04 I00B 102.42(11) . 1_455 ?
I008 Pb04 I00C 90.43(4) . . ?
I008 Pb04 I1 92.6(5) . 1_455 ?
I00A Pb04 I005 86.59(4) . . ?
I00A Pb04 I009 84.54(4) . 1_455 ?
I00A Pb04 I1 175.8(3) . 1_455 ?
I00B Pb04 I005 89.68(5) 1_455 . ?
I00B Pb04 I009 88.36(10) 1_455 1_455 ?
I00B Pb04 I00A 172.03(10) 1_455 . ?
I00B Pb04 I1 9.8(4) 1_455 1_455 ?
I00C Pb04 I005 177.73(5) . . ?
I00C Pb04 I009 91.32(4) . 1_455 ?
I00C Pb04 I00A 91.21(4) . . ?
I00C Pb04 I00B 92.57(5) . 1_455 ?
I00C Pb04 I1 92.0(2) . 1_455 ?
I1 Pb04 I005 90.2(2) 1_455 . ?
I1 Pb04 I009 98.2(5) 1_455 1_455 ?
Pb02 I005 Pb01 85.02(4) 1_455 1_455 ?
Pb04 I005 Pb01 90.19(4) . 1_455 ?
Pb04 I005 Pb02 175.03(5) . 1_455 ?
Pb01 I006 Pb03 99.10(4) . . ?
Pb01 I009 Pb03 175.85(5) . 1_655 ?
Pb01 I009 Pb04 91.12(4) . 1_655 ?
Pb03 I009 Pb04 84.81(4) 1_655 1_655 ?
Pb02 I00A Pb04 100.36(4) . . ?
Pb03 I00B Pb04 95.26(6) . 1_655 ?
I1 I00B Pb03 90.8(14) . . ?
I1 I00B Pb04 87.1(15) . 1_655 ?
Pb04 I00C Pb03 93.63(5) . . ?
Pb02 I00D Pb01 94.50(5) . 1_455 ?
Pb01 I00G Pb02 94.08(4) . . ?
C00Q C00N N00M 109.3(16) . . ?
C00Q C00N C11 112.2(15) . . ?
C11 C00N N00M 107.1(15) . . ?
C29 C00O C011 120(2) . . ?
C00W C00P C00V 122(2) . . ?
C18 C00Q C00N 108.5(16) . . ?
C20 C00S C28 109.2(17) . . ?
C13 N00T C21 111.8(14) . . ?
C13 N00T C26 115.7(17) . . ?
C21 N00T C26 114.3(14) . . ?
C23 C00V C00P 119(2) . . ?
C23 C00V C26 120(2) . . ?
C00P C00W C39 117(3) . . ?
C29 C00X C9 123(2) . . ?
C12 N00Y C11 110.0(12) . . ?
C12 N00Y C15 110.9(12) . . ?
C15 N00Y C11 108.7(14) . . ?
C00O C011 C15 119.2(19) . . ?
C34 C011 C00O 119(2) . . ?
C34 C011 C15 121(2) . . ?
C34 C9 C00X 117(2) . . ?
C39 C10 C23 124(2) . . ?
N00Y C11 C00N 109.3(14) . . ?
N00Y C12 C18 110.5(12) . . ?
N00T C13 C20 110.9(15) . . ?
N00Y C15 C011 110.6(17) . . ?
C00Q C18 C12 111.3(18) . . ?
N00H C20 C00S 111.7(15) . . ?
N00H C20 C13 106.5(16) . . ?
C00S C20 C13 110(2) . . ?
C28 C21 N00T 111.3(19) . . ?
C00V C23 C10 120(2) . . ?
N00T C26 C00V 110(2) . . ?
C21 C28 C00S 112.5(17) . . ?
C00O C29 C00X 120(2) . . ?
C9 C34 C011 122(2) . . ?
C10 C39 C00W 117(2) . . ?
Pb03 I1 Pb04 93.8(4) . 1_655 ?
I00B I1 Pb03 79.2(14) . . ?
I00B I1 Pb04 83.1(16) . 1_655 ?

loop_
_geom_bond_atom_site_label_1
_geom_bond_atom_site_label_2
_geom_bond_distance
_geom_bond_site_symmetry_2
_geom_bond_publ_flag
Pb01 I005 3.4205(16) 1_655 ?
Pb01 I006 3.2115(18) . ?
Pb01 I009 3.3333(17) . ?
Pb01 I00D 3.2070(18) 1_655 ?
Pb01 I00E 3.0459(16) . ?
Pb01 I00G 3.1061(17) . ?
Pb02 I005 3.4021(17) 1_655 ?
Pb02 I00A 3.1983(16) . ?
Pb02 I00D 3.0871(17) . ?
Pb02 I00F 3.0311(18) . ?
Pb02 I00G 3.1931(15) . ?
Pb03 I006 3.2143(16) . ?
Pb03 I007 3.0345(17) . ?
Pb03 I009 3.3930(17) 1_455 ?
Pb03 I00B 3.091(2) . ?
Pb03 I00C 3.1894(15) . ?
Pb03 I1 3.146(13) . ?
Pb04 I005 3.3801(17) . ?
Pb04 I008 3.0330(16) . ?
Pb04 I009 3.4125(16) 1_455 ?
Pb04 I00A 3.2104(17) . ?
Pb04 I00B 3.198(2) 1_455 ?
Pb04 I00C 3.1042(17) . ?
Pb04 I1 3.217(14) 1_455 ?
I00B I1 0.55(2) . ?
N00H C20 1.48(2) . ?
N00M C00N 1.54(3) . ?
C00N C00Q 1.53(3) . ?
C00N C11 1.53(2) . ?
C00O C011 1.40(4) . ?
C00O C29 1.36(3) . ?
C00P C00V 1.39(3) . ?
C00P C00W 1.38(4) . ?
C00Q C18 1.52(3) . ?
C00S C20 1.50(3) . ?
C00S C28 1.55(3) . ?
N00T C13 1.48(2) . ?
N00T C21 1.51(2) . ?
N00T C26 1.54(3) . ?
C00V C23 1.35(3) . ?
C00V C26 1.55(3) . ?
C00W C39 1.45(4) . ?
C00X C9 1.39(3) . ?
C00X C29 1.37(3) . ?
N00Y C11 1.52(2) . ?
N00Y C12 1.498(18) . ?
N00Y C15 1.52(2) . ?
C011 C15 1.53(3) . ?
C011 C34 1.39(3) . ?
C9 C34 1.37(3) . ?
C10 C23 1.38(3) . ?
C10 C39 1.34(4) . ?
C12 C18 1.53(2) . ?
C13 C20 1.54(3) . ?
C21 C28 1.49(3) . ?

loop_
_twin_individual_id
_twin_individual_mass_fraction_refined
1 0.990(8)
2 0.010(8)

loop_
_exptl_oxdiff_crystal_face_indexfrac_h
_exptl_oxdiff_crystal_face_indexfrac_k
_exptl_oxdiff_crystal_face_indexfrac_l
_exptl_oxdiff_crystal_face_x
_exptl_oxdiff_crystal_face_y
_exptl_oxdiff_crystal_face_z
0.9961 12.9939 -21.3456 -0.9093 0.2183 0.3543
-1.8714 15.8705 -18.3750 -0.7772 0.1877 0.6006
-9.0941 16.0876 -0.6895 -0.0109 0.0063 0.9999
-2.7540 -10.6691 22.3518 0.9556 -0.2287 -0.1857
-0.0096 -14.1100 20.5072 0.8717 -0.2096 -0.4430
9.5060 -4.9517 -16.5026 -0.7207 0.1695 -0.6723
10.0181 -10.2243 2.1527 0.0489 0.2205 -0.9742
2.9681 25.7660 7.7682 0.2288 0.9558 0.1848
-2.6081 27.8945 5.6878 0.1750 0.7229 0.6684
1.9613 -28.0754 -6.0351 -0.1844 -0.7631 -0.6194
-9.3003 -9.0981 -6.6018 -0.1838 -0.7796 0.5987
-0.3306 -28.5900 -4.6725 -0.1126 -0.8776 -0.4660
0.1234 15.8985 19.6010 0.7548 0.6460 0.1137
0.7852 -17.2059 -19.2477 -0.7430 -0.6353 -0.2106
